data_7160067
loop_
_publ_author_name
'Esteban, Alberto'
'Ortega, Pablo'
'Sanz, Francisca'
'Jambrina, Pablo G.'
'D&#xed;ez, David'

_publ_section_title
;
 Crystallization-induced diastereomer transformation assists the
 diastereoselective synthesis of 4-nitroisoxazolidine scaffolds.
;
_journal_issue 32
_journal_name_full 'Organic &amp; biomolecular chemistry'
_journal_page_first 6582
_journal_page_last 6592
_journal_paper_doi 10.1039/d4ob01014k
_journal_volume 22
_journal_year 2024
_chemical_absolute_configuration rm
_chemical_formula_moiety 'C15 H17 F N2 O5'
_chemical_formula_sum 'C15 H17 F N2 O5'
_chemical_formula_weight 324.31
_space_group_IT_number 4
_space_group_name_Hall 'P 2yb'
_space_group_name_H-M_alt 'P 1 21 1'
_symmetry_cell_setting monoclinic
_symmetry_space_group_name_Hall 'P 2yb'
_symmetry_space_group_name_H-M 'P 1 21 1'
_atom_sites_solution_hydrogens geom
_atom_sites_solution_primary direct
_atom_sites_solution_secondary difmap
_audit_creation_method SHELXL-97
_audit_update_record
;
2022-08-03 deposited with the CCDC.	2024-07-24 downloaded from the CCDC.
;
_cell_angle_alpha 90.00
_cell_angle_beta 99.748(4)
_cell_angle_gamma 90.00
_cell_formula_units_Z 2
_cell_length_a 6.3774(3)
_cell_length_b 8.9628(5)
_cell_length_c 13.9221(7)
_cell_measurement_reflns_used 2275
_cell_measurement_temperature 298(2)
_cell_measurement_theta_max 59.33
_cell_measurement_theta_min 3.22
_cell_volume 784.29(7)
_computing_cell_refinement 'SAINT (Bruker 2006)'
_computing_data_collection 'APEX 2 (Bruker 2006)'
_computing_data_reduction 'SAINT (Bruker 2006)'
_computing_molecular_graphics 'Mercury 4.0.0 (Macrae et al, 2008)'
_computing_publication_material 'Bruker SHELXTL'
_computing_structure_refinement 'SHELXL-97 (Sheldrick, 1997)'
_computing_structure_solution 'SHELXS-97 (Sheldrick, 1990)'
_diffrn_ambient_temperature 298(2)
_diffrn_measured_fraction_theta_full 0.932
_diffrn_measured_fraction_theta_max 0.932
_diffrn_measurement_device_type 'CCD area detector'
_diffrn_measurement_method 'phi and omega scans'
_diffrn_radiation_monochromator graphite
_diffrn_radiation_source 'fine-focus sealed tube'
_diffrn_radiation_type CuK\a
_diffrn_radiation_wavelength 1.54178
_diffrn_reflns_av_R_equivalents 0.0350
_diffrn_reflns_av_sigmaI/netI 0.0369
_diffrn_reflns_limit_h_max 7
_diffrn_reflns_limit_h_min -7
_diffrn_reflns_limit_k_max 10
_diffrn_reflns_limit_k_min -8
_diffrn_reflns_limit_l_max 15
_diffrn_reflns_limit_l_min -16
_diffrn_reflns_number 6847
_diffrn_reflns_theta_full 65.79
_diffrn_reflns_theta_max 65.79
_diffrn_reflns_theta_min 3.22
_exptl_absorpt_coefficient_mu 0.950
_exptl_absorpt_correction_T_max 0.909
_exptl_absorpt_correction_T_min 0.872
_exptl_absorpt_correction_type multi-scan
_exptl_absorpt_process_details 'SADABS (Bruker, 2006)'
_exptl_crystal_colour colorless
_exptl_crystal_density_diffrn 1.373
_exptl_crystal_density_method 'not measured'
_exptl_crystal_description prismatic
_exptl_crystal_F_000 340
_exptl_crystal_size_max 0.15
_exptl_crystal_size_mid 0.12
_exptl_crystal_size_min 0.10
_refine_diff_density_max 0.113
_refine_diff_density_min -0.114
_refine_diff_density_rms 0.031
_refine_ls_abs_structure_details 'Flack H D (1983), Acta Cryst. A39, 876-881'
_refine_ls_abs_structure_Flack 0.1(2)
_refine_ls_extinction_coef 0.0141(9)
_refine_ls_extinction_expression Fc^*^=kFc[1+0.001xFc^2^\l^3^/sin(2\q)]^-1/4^
_refine_ls_extinction_method SHELXL
_refine_ls_goodness_of_fit_ref 1.045
_refine_ls_hydrogen_treatment mixed
_refine_ls_matrix_type full
_refine_ls_number_parameters 231
_refine_ls_number_reflns 2238
_refine_ls_number_restraints 1
_refine_ls_restrained_S_all 1.044
_refine_ls_R_factor_all 0.0365
_refine_ls_R_factor_gt 0.0316
_refine_ls_shift/su_max 0.000
_refine_ls_shift/su_mean 0.000
_refine_ls_structure_factor_coef Fsqd
_refine_ls_weighting_details 'calc w=1/[\s^2^(Fo^2^)+(0.0278P)^2^+0.0917P] where P=(Fo^2^+2Fc^2^)/3'
_refine_ls_weighting_scheme calc
_refine_ls_wR_factor_gt 0.0701
_refine_ls_wR_factor_ref 0.0728
_reflns_number_gt 2047
_reflns_number_total 2238
_reflns_threshold_expression >2sigma(I)
_cod_data_source_file d4ob01014k2.cif
_cod_data_source_block 4fin_CCDC1
_cod_depositor_comments
;
The following automatic conversions were performed:

data item '_symmetry_cell_setting' value 'Monoclinic' was changed to
'monoclinic' in accordance with the
/home/data/users/saulius/crontab/automatic-downloads/rss-feeds/RSC/lib/dictionaries/cif_core.dic
dictionary named 'cif_core.dic' version 2.4.2 last updated on
2011-04-26.

Automatic conversion script
Id: cif_fix_values 8170 2020-07-09 18:12:32Z antanas 

 Adding full bibliography for 7160066--7160067.cif.
;
_cod_original_sg_symbol_Hall P2yb
_cod_original_sg_symbol_H-M P2(1)
_cod_database_code 7160067

loop_
_symmetry_equiv_pos_as_xyz
'x, y, z'
'-x, y+1/2, -z'

loop_
_atom_site_label
_atom_site_type_symbol
_atom_site_fract_x
_atom_site_fract_y
_atom_site_fract_z
_atom_site_U_iso_or_equiv
_atom_site_adp_type
_atom_site_occupancy
_atom_site_symmetry_multiplicity
_atom_site_calc_flag
_atom_site_refinement_flags
_atom_site_disorder_assembly
_atom_site_disorder_group
O1 O 0.0624(2) 0.21445(15) 0.48494(10) 0.0479(4) Uani 1 1 d . . .
O2 O 0.2311(3) 0.27639(19) 0.79316(10) 0.0665(5) Uani 1 1 d . . .
O3 O 0.4991(3) 0.4132(2) 0.75102(11) 0.0768(5) Uani 1 1 d . . .
O4 O 0.4556(3) 0.5201(2) 0.37402(13) 0.0792(6) Uani 1 1 d . . .
O5 O 0.5581(2) 0.3098(3) 0.44183(13) 0.0786(5) Uani 1 1 d . . .
N1 N 0.1486(2) 0.23619(19) 0.58638(11) 0.0448(4) Uani 1 1 d . . .
N2 N 0.4433(3) 0.4198(2) 0.43258(13) 0.0532(5) Uani 1 1 d . . .
C2 C 0.0643(3) 0.3554(2) 0.43609(14) 0.0412(4) Uani 1 1 d . . .
C3 C 0.2669(3) 0.4328(2) 0.49065(14) 0.0406(4) Uani 1 1 d . . .
C3A C 0.3188(3) 0.3495(2) 0.58779(14) 0.0429(5) Uani 1 1 d . . .
C4 C 0.3178(4) 0.4418(3) 0.67968(16) 0.0564(6) Uani 1 1 d . . .
C5 C 0.1301(4) 0.3804(3) 0.72292(17) 0.0605(6) Uani 1 1 d . . .
C8 C 0.4370(4) 0.3319(3) 0.83033(16) 0.0693(7) Uani 1 1 d . . .
C9 C 0.5867(6) 0.2025(5) 0.8541(2) 0.1059(11) Uani 1 1 d . . .
H9A H 0.5774 0.1385 0.7982 0.159 Uiso 1 1 calc R . .
H9B H 0.5485 0.1474 0.9077 0.159 Uiso 1 1 calc R . .
H9C H 0.7296 0.2390 0.8715 0.159 Uiso 1 1 calc R . .
C10 C 0.4336(6) 0.4366(5) 0.9147(2) 0.1105(12) Uani 1 1 d . . .
H10A H 0.5749 0.4726 0.9377 0.166 Uiso 1 1 calc R . .
H10B H 0.3823 0.3845 0.9663 0.166 Uiso 1 1 calc R . .
H10C H 0.3415 0.5193 0.8937 0.166 Uiso 1 1 calc R . .
C6 C -0.0092(3) 0.3022(3) 0.64046(15) 0.0572(6) Uani 1 1 d . . .
H6A H -0.0951 0.2258 0.6643 0.069 Uiso 1 1 calc R . .
H6B H -0.1017 0.3720 0.6002 0.069 Uiso 1 1 calc R . .
C11 C 0.0477(3) 0.3311(2) 0.32895(14) 0.0445(5) Uani 1 1 d . . .
C12 C -0.0798(3) 0.4250(3) 0.26521(15) 0.0597(6) Uani 1 1 d . . .
H12 H -0.1612 0.4974 0.2896 0.072 Uiso 1 1 calc R . .
C13 C -0.0876(4) 0.4125(4) 0.16585(18) 0.0783(8) Uani 1 1 d . . .
H13 H -0.1717 0.4766 0.1230 0.094 Uiso 1 1 calc R . .
C14 C 0.0307(4) 0.3041(4) 0.13215(17) 0.0768(8) Uani 1 1 d . . .
C15 C 0.1560(4) 0.2082(3) 0.19184(19) 0.0725(7) Uani 1 1 d . . .
H15 H 0.2348 0.1353 0.1664 0.087 Uiso 1 1 calc R . .
C16 C 0.1638(3) 0.2217(3) 0.29138(16) 0.0571(6) Uani 1 1 d . . .
H16 H 0.2478 0.1566 0.3334 0.069 Uiso 1 1 calc R . .
F1 F 0.0251(3) 0.2918(3) 0.03406(10) 0.1229(8) Uani 1 1 d . . .
H2 H -0.051(3) 0.417(3) 0.4490(14) 0.049(5) Uiso 1 1 d . . .
H3 H 0.250(4) 0.541(3) 0.4982(16) 0.060(6) Uiso 1 1 d . . .
H3A H 0.450(4) 0.302(3) 0.5876(14) 0.048(5) Uiso 1 1 d . . .
H4 H 0.311(4) 0.551(3) 0.6638(18) 0.070(7) Uiso 1 1 d . . .
H5 H 0.055(4) 0.464(3) 0.7528(18) 0.078(8) Uiso 1 1 d . . .

loop_
_atom_site_aniso_label
_atom_site_aniso_U_11
_atom_site_aniso_U_22
_atom_site_aniso_U_33
_atom_site_aniso_U_23
_atom_site_aniso_U_13
_atom_site_aniso_U_12
O1 0.0500(8) 0.0411(8) 0.0508(8) 0.0015(6) 0.0036(6) -0.0109(6)
O2 0.0759(10) 0.0699(11) 0.0520(8) 0.0056(8) 0.0063(7) -0.0210(8)
O3 0.0736(10) 0.1020(14) 0.0497(8) 0.0087(9) -0.0039(7) -0.0351(10)
O4 0.0905(12) 0.0788(14) 0.0736(11) 0.0058(10) 0.0293(9) -0.0319(10)
O5 0.0460(8) 0.1094(16) 0.0823(11) 0.0030(11) 0.0166(7) 0.0217(10)
N1 0.0415(8) 0.0463(10) 0.0456(9) 0.0020(8) 0.0046(6) -0.0068(7)
N2 0.0384(9) 0.0652(12) 0.0558(10) -0.0008(10) 0.0074(7) -0.0145(10)
C2 0.0355(10) 0.0384(10) 0.0487(11) 0.0024(9) 0.0041(8) -0.0007(9)
C3 0.0365(9) 0.0376(11) 0.0477(10) 0.0008(9) 0.0074(7) -0.0007(8)
C3A 0.0348(10) 0.0413(11) 0.0513(11) 0.0023(9) 0.0037(8) -0.0036(8)
C4 0.0686(14) 0.0485(14) 0.0502(12) 0.0000(11) 0.0049(10) -0.0111(11)
C5 0.0679(14) 0.0624(16) 0.0539(13) -0.0008(11) 0.0179(11) 0.0016(11)
C8 0.0814(16) 0.0777(18) 0.0456(12) 0.0023(12) 0.0011(11) -0.0242(15)
C9 0.101(2) 0.116(3) 0.088(2) 0.018(2) -0.0202(17) -0.001(2)
C10 0.144(3) 0.125(3) 0.0644(17) -0.0308(19) 0.0230(17) -0.055(3)
C6 0.0450(10) 0.0724(16) 0.0556(12) 0.0029(12) 0.0126(9) -0.0024(11)
C11 0.0348(9) 0.0450(12) 0.0533(11) -0.0059(10) 0.0063(8) -0.0054(9)
C12 0.0546(12) 0.0655(15) 0.0558(13) 0.0006(12) 0.0001(10) 0.0118(12)
C13 0.0788(17) 0.098(2) 0.0533(14) 0.0031(15) -0.0037(12) 0.0160(16)
C14 0.0775(16) 0.106(2) 0.0467(13) -0.0109(15) 0.0087(11) -0.0077(17)
C15 0.0712(15) 0.0800(18) 0.0698(16) -0.0205(14) 0.0223(13) 0.0023(14)
C16 0.0557(12) 0.0519(13) 0.0632(13) -0.0039(11) 0.0086(10) 0.0039(11)
F1 0.1372(15) 0.180(2) 0.0523(8) -0.0213(11) 0.0172(9) 0.0022(16)

loop_
_atom_type_symbol
_atom_type_description
_atom_type_scat_dispersion_real
_atom_type_scat_dispersion_imag
_atom_type_scat_source
C C 0.0181 0.0091 'International Tables Vol C Tables 4.2.6.8 and 6.1.1.4'
H H 0.0000 0.0000 'International Tables Vol C Tables 4.2.6.8 and 6.1.1.4'
N N 0.0311 0.0180 'International Tables Vol C Tables 4.2.6.8 and 6.1.1.4'
O O 0.0492 0.0322 'International Tables Vol C Tables 4.2.6.8 and 6.1.1.4'
F F 0.0727 0.0534 'International Tables Vol C Tables 4.2.6.8 and 6.1.1.4'

loop_
_geom_angle_atom_site_label_1
_geom_angle_atom_site_label_2
_geom_angle_atom_site_label_3
_geom_angle
_geom_angle_site_symmetry_1
_geom_angle_site_symmetry_3
_geom_angle_publ_flag
C2 O1 N1 108.26(13) . . ?
C8 O2 C5 107.71(18) . . ?
C4 O3 C8 109.45(17) . . ?
O1 N1 C6 111.98(14) . . ?
O1 N1 C3A 105.22(14) . . ?
C6 N1 C3A 106.17(17) . . ?
O5 N2 O4 123.89(19) . . ?
O5 N2 C3 119.84(19) . . ?
O4 N2 C3 116.2(2) . . ?
O1 C2 C11 109.90(16) . . ?
O1 C2 C3 103.60(14) . . ?
C11 C2 C3 117.86(16) . . ?
O1 C2 H2 110.4(13) . . ?
C11 C2 H2 110.1(12) . . ?
C3 C2 H2 104.6(12) . . ?
N2 C3 C3A 111.66(16) . . ?
N2 C3 C2 109.96(16) . . ?
C3A C3 C2 104.63(16) . . ?
N2 C3 H3 104.0(15) . . ?
C3A C3 H3 113.4(13) . . ?
C2 C3 H3 113.4(14) . . ?
N1 C3A C4 105.97(16) . . ?
N1 C3A C3 105.87(15) . . ?
C4 C3A C3 116.48(18) . . ?
N1 C3A H3A 109.6(14) . . ?
C4 C3A H3A 112.4(12) . . ?
C3 C3A H3A 106.3(12) . . ?
O3 C4 C3A 111.8(2) . . ?
O3 C4 C5 105.06(18) . . ?
C3A C4 C5 104.47(18) . . ?
O3 C4 H4 109.4(14) . . ?
C3A C4 H4 110.5(15) . . ?
C5 C4 H4 115.4(15) . . ?
O2 C5 C6 111.1(2) . . ?
O2 C5 C4 102.28(19) . . ?
C6 C5 C4 105.55(18) . . ?
O2 C5 H5 113.0(14) . . ?
C6 C5 H5 113.6(15) . . ?
C4 C5 H5 110.4(16) . . ?
O2 C8 O3 104.89(16) . . ?
O2 C8 C9 108.9(2) . . ?
O3 C8 C9 108.3(3) . . ?
O2 C8 C10 111.6(2) . . ?
O3 C8 C10 109.0(2) . . ?
C9 C8 C10 113.7(3) . . ?
C8 C9 H9A 109.5 . . ?
C8 C9 H9B 109.5 . . ?
H9A C9 H9B 109.5 . . ?
C8 C9 H9C 109.5 . . ?
H9A C9 H9C 109.5 . . ?
H9B C9 H9C 109.5 . . ?
C8 C10 H10A 109.5 . . ?
C8 C10 H10B 109.5 . . ?
H10A C10 H10B 109.5 . . ?
C8 C10 H10C 109.5 . . ?
H10A C10 H10C 109.5 . . ?
H10B C10 H10C 109.5 . . ?
N1 C6 C5 102.16(17) . . ?
N1 C6 H6A 111.3 . . ?
C5 C6 H6A 111.3 . . ?
N1 C6 H6B 111.3 . . ?
C5 C6 H6B 111.3 . . ?
H6A C6 H6B 109.2 . . ?
C12 C11 C16 118.87(19) . . ?
C12 C11 C2 119.12(18) . . ?
C16 C11 C2 121.94(18) . . ?
C13 C12 C11 120.7(2) . . ?
C13 C12 H12 119.6 . . ?
C11 C12 H12 119.6 . . ?
C14 C13 C12 118.4(2) . . ?
C14 C13 H13 120.8 . . ?
C12 C13 H13 120.8 . . ?
C15 C14 C13 123.0(2) . . ?
C15 C14 F1 118.3(3) . . ?
C13 C14 F1 118.7(3) . . ?
C14 C15 C16 118.4(2) . . ?
C14 C15 H15 120.8 . . ?
C16 C15 H15 120.8 . . ?
C11 C16 C15 120.7(2) . . ?
C11 C16 H16 119.7 . . ?
C15 C16 H16 119.7 . . ?

loop_
_geom_bond_atom_site_label_1
_geom_bond_atom_site_label_2
_geom_bond_distance
_geom_bond_site_symmetry_2
_geom_bond_publ_flag
O1 C2 1.435(2) . ?
O1 N1 1.439(2) . ?
O2 C8 1.418(3) . ?
O2 C5 1.424(3) . ?
O3 C4 1.414(3) . ?
O3 C8 1.434(3) . ?
O4 N2 1.225(2) . ?
O5 N2 1.222(3) . ?
N1 C6 1.478(3) . ?
N1 C3A 1.485(2) . ?
N2 C3 1.497(3) . ?
C2 C11 1.493(3) . ?
C2 C3 1.548(3) . ?
C2 H2 0.96(2) . ?
C3 C3A 1.531(3) . ?
C3 H3 0.98(3) . ?
C3A C4 1.524(3) . ?
C3A H3A 0.94(2) . ?
C4 C5 1.530(3) . ?
C4 H4 1.00(3) . ?
C5 C6 1.501(3) . ?
C5 H5 1.01(3) . ?
C8 C9 1.503(5) . ?
C8 C10 1.506(4) . ?
C9 H9A 0.9600 . ?
C9 H9B 0.9600 . ?
C9 H9C 0.9600 . ?
C10 H10A 0.9600 . ?
C10 H10B 0.9600 . ?
C10 H10C 0.9600 . ?
C6 H6A 0.9700 . ?
C6 H6B 0.9700 . ?
C11 C12 1.383(3) . ?
C11 C16 1.383(3) . ?
C12 C13 1.380(3) . ?
C12 H12 0.9300 . ?
C13 C14 1.361(4) . ?
C13 H13 0.9300 . ?
C14 C15 1.358(4) . ?
C14 F1 1.365(3) . ?
C15 C16 1.384(3) . ?
C15 H15 0.9300 . ?
C16 H16 0.9300 . ?
